data_4071429
loop_
_publ_author_name
'Zang, Shuang-Quan'
'Zhao, Liang'
'Mak, Thomas C. W.'

_publ_section_title
;
 Diverse Intermolecular Interactions in Metal&#x2212;Organic Frameworks
 Constructed with the New Supramolecular Synthon
 Agn&#x2212;L&#x2212;Agn(n= 4, 5) (H2L =
 2,2&#x2032;-Bis(prop-2-ynyloxy)biphenyl)
;
_journal_issue 11
_journal_name_full Organometallics
_journal_page_first 2396
_journal_paper_doi 10.1021/om800165x
_journal_volume 27
_journal_year 2008
_chemical_formula_moiety 'C17 H10 Ag5 F12 O11'
_chemical_formula_sum 'C17 H10 Ag5 F12 O11'
_chemical_formula_weight 1157.60
_chemical_name_common '[Ag(L)0.5(AgCF3COO)4(H2O)2]'
_chemical_name_systematic
; 
 ? 
;
_space_group_IT_number 13
_symmetry_cell_setting monoclinic
_symmetry_space_group_name_Hall '-P 2yc'
_symmetry_space_group_name_H-M 'P 1 2/c 1'
_atom_sites_solution_hydrogens geom
_atom_sites_solution_primary direct
_atom_sites_solution_secondary difmap
_audit_creation_method SHELXL-97
_cell_angle_alpha 90.00
_cell_angle_beta 120.287(4)
_cell_angle_gamma 90.00
_cell_formula_units_Z 4
_cell_length_a 11.6074(15)
_cell_length_b 12.2988(15)
_cell_length_c 22.4969(19)
_cell_measurement_temperature 293(2)
_cell_volume 2773.2(6)
_computing_cell_refinement SMART
_computing_data_collection 'SMART (Bruker, 2000)'
_computing_data_reduction 'SAINT (Bruker, 2000)'
_computing_molecular_graphics SHELXTL
_computing_publication_material SHELXTL
_computing_structure_refinement SHELXTL
_computing_structure_solution 'SHELXTL (Bruker, 2000)'
_diffrn_ambient_temperature 293(2)
_diffrn_measured_fraction_theta_full 0.997
_diffrn_measured_fraction_theta_max 0.997
_diffrn_radiation_monochromator graphite
_diffrn_radiation_source 'fine-focus sealed tube'
_diffrn_radiation_type MoK\a
_diffrn_radiation_wavelength 0.71073
_diffrn_reflns_av_R_equivalents 0.0361
_diffrn_reflns_av_sigmaI/netI 0.0363
_diffrn_reflns_limit_h_max 9
_diffrn_reflns_limit_h_min -14
_diffrn_reflns_limit_k_max 13
_diffrn_reflns_limit_k_min -14
_diffrn_reflns_limit_l_max 27
_diffrn_reflns_limit_l_min -26
_diffrn_reflns_number 15387
_diffrn_reflns_theta_full 25.50
_diffrn_reflns_theta_max 25.50
_diffrn_reflns_theta_min 1.96
_exptl_absorpt_coefficient_mu 3.603
_exptl_absorpt_correction_T_max 0.695
_exptl_absorpt_correction_T_min 0.431
_exptl_absorpt_correction_type multi-scan
_exptl_absorpt_process_details 'SADABS(Bruker, 2000)'
_exptl_crystal_colour colorless
_exptl_crystal_density_diffrn 2.773
_exptl_crystal_density_method 'not measured'
_exptl_crystal_description needle
_exptl_crystal_F_000 2172
_exptl_crystal_size_max 0.3
_exptl_crystal_size_mid 0.2
_exptl_crystal_size_min 0.1
_refine_diff_density_max 1.616
_refine_diff_density_min -1.686
_refine_diff_density_rms 0.164
_refine_ls_extinction_method none
_refine_ls_goodness_of_fit_ref 1.057
_refine_ls_hydrogen_treatment constr
_refine_ls_matrix_type full
_refine_ls_number_parameters 406
_refine_ls_number_reflns 5155
_refine_ls_number_restraints 0
_refine_ls_restrained_S_all 1.057
_refine_ls_R_factor_all 0.0481
_refine_ls_R_factor_gt 0.0408
_refine_ls_shift/su_max 0.001
_refine_ls_shift/su_mean 0.000
_refine_ls_structure_factor_coef Fsqd
_refine_ls_weighting_details 'calc w=1/[\s^2^(Fo^2^)+(0.0545P)^2^+8.1570P] where P=(Fo^2^+2Fc^2^)/3'
_refine_ls_weighting_scheme calc
_refine_ls_wR_factor_gt 0.1033
_refine_ls_wR_factor_ref 0.1072
_reflns_number_gt 4467
_reflns_number_total 5155
_reflns_threshold_expression >2sigma(I)
_cod_data_source_file om800165x-file003.cif
_cod_data_source_block complex_2
_cod_original_sg_symbol_H-M 'P 2/c'
_cod_database_code 4071429

loop_
_symmetry_equiv_pos_as_xyz
'x, y, z'
'-x, y, -z+1/2'
'-x, -y, -z'
'x, -y, z-1/2'

loop_
_atom_site_label
_atom_site_type_symbol
_atom_site_fract_x
_atom_site_fract_y
_atom_site_fract_z
_atom_site_U_iso_or_equiv
_atom_site_adp_type
_atom_site_occupancy
_atom_site_symmetry_multiplicity
_atom_site_calc_flag
_atom_site_refinement_flags
Ag1 Ag 0.62333(5) 0.29287(4) 0.35944(3) 0.04741(15) Uani 1 1 d .
Ag2 Ag 0.42003(4) 0.44512(4) 0.28230(2) 0.04129(14) Uani 1 1 d .
Ag3 Ag 0.59654(5) 0.48705(5) 0.42718(3) 0.05624(17) Uani 1 1 d .
Ag4 Ag 0.86569(4) 0.40394(4) 0.44631(3) 0.04663(15) Uani 1 1 d .
Ag5 Ag 0.57854(6) 0.01348(4) 0.39905(3) 0.05782(17) Uani 1 1 d .
C1 C 0.6562(5) 0.4649(4) 0.3475(3) 0.0303(11) Uani 1 1 d .
C2 C 0.7392(5) 0.5283(4) 0.3490(3) 0.0307(11) Uani 1 1 d .
C3 C 0.8162(5) 0.6191(4) 0.3429(3) 0.0330(11) Uani 1 1 d .
H3A H 0.8838 0.6430 0.3884 0.040 Uiso 1 1 calc R
H3B H 0.8608 0.5945 0.3187 0.040 Uiso 1 1 calc R
O1 O 0.7297(4) 0.7079(3) 0.3064(2) 0.0365(9) Uani 1 1 d .
C4 C 0.6586(5) 0.7522(4) 0.3343(3) 0.0313(11) Uani 1 1 d .
C5 C 0.7130(6) 0.7634(5) 0.4049(3) 0.0425(14) Uani 1 1 d .
H5 H 0.8011 0.7434 0.4348 0.051 Uiso 1 1 calc R
C6 C 0.6361(7) 0.8045(5) 0.4307(3) 0.0430(14) Uani 1 1 d .
H6 H 0.6730 0.8129 0.4780 0.052 Uiso 1 1 calc R
C7 C 0.5041(7) 0.8331(4) 0.3864(3) 0.0397(13) Uani 1 1 d .
H7 H 0.4521 0.8602 0.4038 0.048 Uiso 1 1 d R
C8 C 0.4520(6) 0.8255(4) 0.3153(3) 0.0360(12) Uani 1 1 d .
H8 H 0.3647 0.8475 0.2856 0.043 Uiso 1 1 calc R
C9 C 0.5279(6) 0.7858(4) 0.2882(3) 0.0315(11) Uani 1 1 d .
O2 O 0.4673(5) 0.1563(4) 0.3163(3) 0.0585(13) Uani 1 1 d .
O3 O 0.3158(5) 0.2699(4) 0.2416(3) 0.0568(12) Uani 1 1 d .
C10 C 0.3555(7) 0.1825(5) 0.2690(4) 0.0529(17) Uani 1 1 d .
C11 C 0.2510(10) 0.0873(7) 0.2384(7) 0.109(5) Uani 1 1 d .
F1 F 0.2962(10) 0.0152(5) 0.2064(3) 0.141(3) Uani 1 1 d .
F2 F 0.2509(6) 0.0289(5) 0.2862(5) 0.120(3) Uani 1 1 d .
F3 F 0.1387(8) 0.1182(6) 0.1945(7) 0.276(9) Uani 1 1 d .
O4 O 0.7355(5) 0.1560(3) 0.4403(2) 0.0532(12) Uani 1 1 d .
O5 O 0.9207(4) 0.2492(4) 0.5079(2) 0.0488(11) Uani 1 1 d .
C12 C 0.8469(7) 0.1706(5) 0.4933(3) 0.0433(14) Uani 1 1 d .
C13 C 0.8967(9) 0.0790(7) 0.5474(4) 0.069(2) Uani 1 1 d .
F4 F 0.8096(9) 0.0605(6) 0.5675(4) 0.136(3) Uani 1 1 d .
F5 F 0.8943(8) -0.0163(4) 0.5188(4) 0.120(2) Uani 1 1 d .
F6 F 1.0072(9) 0.0942(7) 0.5980(4) 0.205(6) Uani 1 1 d .
O6 O 0.7286(4) 0.5643(4) 0.5342(2) 0.0463(10) Uani 1 1 d .
O7 O 0.9208(4) 0.5465(4) 0.5348(2) 0.0464(10) Uani 1 1 d .
C14 C 0.8475(6) 0.5823(5) 0.5558(3) 0.0383(13) Uani 1 1 d .
C15 C 0.9142(7) 0.6623(6) 0.6162(4) 0.0558(18) Uani 1 1 d .
F7 F 1.0295(6) 0.6290(6) 0.6659(3) 0.115(2) Uani 1 1 d .
F8 F 0.9365(10) 0.7535(5) 0.5959(4) 0.149(4) Uani 1 1 d .
F9 F 0.8438(7) 0.6812(8) 0.6450(4) 0.144(3) Uani 1 1 d .
O8 O 0.2767(5) 0.5351(4) 0.3044(3) 0.0535(12) Uani 1 1 d .
O9 O 0.4179(4) 0.5927(4) 0.4111(2) 0.0484(11) Uani 1 1 d .
C16 C 0.3095(6) 0.5881(5) 0.3572(3) 0.0384(13) Uani 1 1 d .
C17 C 0.1984(7) 0.6604(6) 0.3546(4) 0.0563(18) Uani 1 1 d .
F10 F 0.0893(5) 0.6040(5) 0.3364(4) 0.1005(19) Uani 1 1 d .
F11 F 0.1668(6) 0.7381(4) 0.3103(3) 0.100(2) Uani 1 1 d .
F12 F 0.2331(7) 0.7026(6) 0.4151(3) 0.123(3) Uani 1 1 d .
O10 O 0.4865(5) 0.3325(4) 0.4572(2) 0.0525(11) Uani 1 1 d .
H10A H 0.5235 0.3261 0.4992 0.063 Uiso 1 1 d R
H10B H 0.4043 0.3465 0.4409 0.063 Uiso 1 1 d R
O11 O 0.4626(9) 0.1005(5) 0.4536(4) 0.110(3) Uani 1 1 d .
H11A H 0.4394 0.1622 0.4383 0.132 Uiso 1 1 d R
H11B H 0.3946 0.0628 0.4451 0.132 Uiso 1 1 d R

loop_
_atom_site_aniso_label
_atom_site_aniso_U_11
_atom_site_aniso_U_22
_atom_site_aniso_U_33
_atom_site_aniso_U_23
_atom_site_aniso_U_13
_atom_site_aniso_U_12
Ag1 0.0408(3) 0.0289(2) 0.0537(3) 0.00376(19) 0.0099(2) -0.00712(19)
Ag2 0.0338(2) 0.0460(3) 0.0393(2) -0.00284(19) 0.0149(2) 0.00195(19)
Ag3 0.0344(3) 0.0923(4) 0.0418(3) -0.0135(3) 0.0190(2) 0.0041(3)
Ag4 0.0243(2) 0.0408(3) 0.0558(3) 0.0083(2) 0.0061(2) -0.00324(18)
Ag5 0.0694(4) 0.0264(3) 0.0744(4) -0.0013(2) 0.0338(3) -0.0053(2)
C1 0.029(3) 0.029(3) 0.031(3) -0.002(2) 0.014(2) -0.005(2)
C2 0.026(3) 0.030(3) 0.030(3) -0.002(2) 0.010(2) 0.002(2)
C3 0.024(3) 0.034(3) 0.038(3) 0.001(2) 0.014(2) 0.000(2)
O1 0.036(2) 0.033(2) 0.043(2) 0.0072(17) 0.0222(19) 0.0049(16)
C4 0.031(3) 0.024(3) 0.040(3) 0.000(2) 0.018(2) -0.003(2)
C5 0.039(3) 0.038(3) 0.040(3) 0.000(3) 0.012(3) -0.001(3)
C6 0.059(4) 0.035(3) 0.038(3) -0.002(2) 0.026(3) -0.005(3)
C7 0.058(4) 0.024(3) 0.051(3) -0.005(2) 0.038(3) -0.007(3)
C8 0.038(3) 0.027(3) 0.044(3) -0.002(2) 0.021(3) -0.003(2)
C9 0.034(3) 0.018(2) 0.042(3) -0.001(2) 0.019(2) -0.004(2)
O2 0.041(3) 0.037(2) 0.066(3) 0.009(2) 0.004(2) -0.013(2)
O3 0.048(3) 0.035(2) 0.066(3) 0.010(2) 0.013(2) -0.004(2)
C10 0.045(4) 0.034(3) 0.052(4) 0.006(3) 0.004(3) -0.009(3)
C11 0.063(6) 0.034(4) 0.138(10) 0.030(6) -0.019(6) -0.003(4)
F1 0.207(9) 0.062(4) 0.084(4) -0.017(3) 0.023(5) -0.048(4)
F2 0.080(4) 0.058(3) 0.226(8) 0.017(4) 0.081(5) -0.016(3)
F3 0.072(5) 0.077(5) 0.387(16) 0.070(7) -0.101(7) -0.029(4)
O4 0.045(3) 0.033(2) 0.052(3) 0.011(2) 0.003(2) -0.0046(19)
O5 0.038(2) 0.043(2) 0.048(2) 0.005(2) 0.009(2) -0.0025(19)
C12 0.044(4) 0.037(3) 0.043(3) 0.006(3) 0.017(3) 0.010(3)
C13 0.066(5) 0.051(5) 0.064(5) 0.021(4) 0.013(4) 0.001(4)
F4 0.174(8) 0.131(6) 0.130(6) 0.066(5) 0.098(6) 0.024(5)
F5 0.156(7) 0.049(3) 0.134(6) 0.027(3) 0.058(5) 0.030(3)
F6 0.145(7) 0.142(7) 0.132(6) 0.102(5) -0.074(5) -0.059(5)
O6 0.030(2) 0.063(3) 0.045(2) -0.009(2) 0.0183(19) -0.009(2)
O7 0.030(2) 0.056(3) 0.054(3) -0.014(2) 0.022(2) -0.0127(19)
C14 0.029(3) 0.042(3) 0.040(3) 0.000(2) 0.014(3) -0.007(2)
C15 0.044(4) 0.064(5) 0.050(4) -0.017(3) 0.016(3) -0.006(3)
F7 0.072(4) 0.134(5) 0.071(3) -0.046(3) -0.014(3) 0.010(4)
F8 0.228(9) 0.064(4) 0.104(5) -0.026(3) 0.045(5) -0.067(5)
F9 0.093(5) 0.218(8) 0.132(6) -0.126(6) 0.065(4) -0.048(5)
O8 0.038(3) 0.067(3) 0.055(3) -0.005(2) 0.023(2) 0.008(2)
O9 0.034(2) 0.055(3) 0.054(3) -0.006(2) 0.020(2) 0.003(2)
C16 0.035(3) 0.036(3) 0.051(4) 0.004(3) 0.027(3) 0.000(2)
C17 0.046(4) 0.066(5) 0.066(5) 0.015(4) 0.035(4) 0.017(3)
F10 0.055(3) 0.108(4) 0.160(6) 0.020(4) 0.069(4) 0.015(3)
F11 0.096(4) 0.082(4) 0.147(5) 0.057(4) 0.079(4) 0.051(3)
F12 0.107(5) 0.166(6) 0.093(4) -0.024(4) 0.047(4) 0.074(5)
O10 0.048(3) 0.056(3) 0.056(3) 0.004(2) 0.028(2) 0.005(2)
O11 0.179(9) 0.077(4) 0.133(6) -0.019(4) 0.122(7) -0.018(5)

loop_
_atom_type_symbol
_atom_type_description
_atom_type_scat_dispersion_real
_atom_type_scat_dispersion_imag
_atom_type_scat_source
C C 0.0033 0.0016 'International Tables Vol C Tables 4.2.6.8 and 6.1.1.4'
H H 0.0000 0.0000 'International Tables Vol C Tables 4.2.6.8 and 6.1.1.4'
Ag Ag -0.8971 1.1015 'International Tables Vol C Tables 4.2.6.8 and 6.1.1.4'
F F 0.0171 0.0103 'International Tables Vol C Tables 4.2.6.8 and 6.1.1.4'
O O 0.0106 0.0060 'International Tables Vol C Tables 4.2.6.8 and 6.1.1.4'

loop_
_geom_angle_atom_site_label_1
_geom_angle_atom_site_label_2
_geom_angle_atom_site_label_3
_geom_angle
_geom_angle_site_symmetry_1
_geom_angle_site_symmetry_3
C1 Ag1 O2 143.52(18) . .
C1 Ag1 O4 136.79(18) . .
O2 Ag1 O4 79.21(16) . .
C1 Ag1 Ag2 55.02(14) . .
O2 Ag1 Ag2 89.36(12) . .
O4 Ag1 Ag2 157.37(14) . .
C1 Ag1 Ag4 56.35(14) . .
O2 Ag1 Ag4 160.04(12) . .
O4 Ag1 Ag4 80.85(11) . .
Ag2 Ag1 Ag4 109.59(2) . .
C1 Ag1 Ag3 49.27(14) . .
O2 Ag1 Ag3 123.19(15) . .
O4 Ag1 Ag3 110.25(13) . .
Ag2 Ag1 Ag3 60.269(18) . .
Ag4 Ag1 Ag3 65.053(19) . .
O8 Ag2 C1 124.23(18) . .
O8 Ag2 O3 103.71(19) . .
C1 Ag2 O3 121.75(17) . .
O8 Ag2 C1 109.35(17) . 2_655
C1 Ag2 C1 108.44(15) . 2_655
O3 Ag2 C1 80.59(17) . 2_655
O8 Ag2 Ag1 132.21(13) . .
C1 Ag2 Ag1 48.92(13) . .
O3 Ag2 Ag1 75.20(11) . .
C1 Ag2 Ag1 117.28(11) 2_655 .
O8 Ag2 Ag2 148.01(13) . 2_655
C1 Ag2 Ag2 58.38(13) . 2_655
O3 Ag2 Ag2 97.84(14) . 2_655
C1 Ag2 Ag2 51.22(12) 2_655 2_655
Ag1 Ag2 Ag2 76.00(2) . 2_655
O8 Ag2 Ag3 81.12(12) . .
C1 Ag2 Ag3 49.13(13) . .
O3 Ag2 Ag3 121.43(12) . .
C1 Ag2 Ag3 153.62(12) 2_655 .
Ag1 Ag2 Ag3 61.789(19) . .
Ag2 Ag2 Ag3 107.37(3) 2_655 .
C1 Ag3 O6 125.01(17) . .
C1 Ag3 O9 123.86(18) . .
O6 Ag3 O9 90.19(16) . .
C1 Ag3 O10 121.12(17) . .
O6 Ag3 O10 100.82(16) . .
O9 Ag3 O10 86.06(16) . .
C1 Ag3 Ag2 53.51(14) . .
O6 Ag3 Ag2 165.95(13) . .
O9 Ag3 Ag2 81.63(11) . .
O10 Ag3 Ag2 90.04(11) . .
C1 Ag3 Ag1 47.83(13) . .
O6 Ag3 Ag1 133.52(12) . .
O9 Ag3 Ag1 134.19(11) . .
O10 Ag3 Ag1 74.37(11) . .
Ag2 Ag3 Ag1 57.943(17) . .
C1 Ag3 Ag4 51.33(14) . .
O6 Ag3 Ag4 84.16(11) . .
O9 Ag3 Ag4 164.98(12) . .
O10 Ag3 Ag4 108.65(11) . .
Ag2 Ag3 Ag4 100.90(2) . .
Ag1 Ag3 Ag4 55.997(16) . .
O5 Ag4 O7 99.23(17) . 3_766
O5 Ag4 C1 131.58(17) . .
O7 Ag4 C1 123.70(17) 3_766 .
O5 Ag4 C2 158.66(17) . .
O7 Ag4 C2 95.78(18) 3_766 .
C1 Ag4 C2 28.98(18) . .
O5 Ag4 O7 103.05(16) . .
O7 Ag4 O7 81.46(15) 3_766 .
C1 Ag4 O7 104.38(17) . .
C2 Ag4 O7 94.09(17) . .
O5 Ag4 Ag1 83.78(11) . .
O7 Ag4 Ag1 146.09(11) 3_766 .
C1 Ag4 Ag1 48.31(12) . .
C2 Ag4 Ag1 75.33(13) . .
O7 Ag4 Ag1 131.09(10) . .
O5 Ag4 Ag3 108.51(12) . .
O7 Ag4 Ag3 145.84(12) 3_766 .
C1 Ag4 Ag3 45.73(13) . .
C2 Ag4 Ag3 64.18(13) . .
O7 Ag4 Ag3 73.31(10) . .
Ag1 Ag4 Ag3 58.950(19) . .
C7 Ag5 O4 156.4(2) 1_545 .
C7 Ag5 O2 125.12(19) 1_545 .
O4 Ag5 O2 76.60(15) . .
C7 Ag5 O11 102.1(2) 1_545 .
O4 Ag5 O11 89.4(2) . .
O2 Ag5 O11 81.6(2) . .
C7 Ag5 C6 31.4(2) 1_545 1_545
O4 Ag5 C6 124.99(18) . 1_545
O2 Ag5 C6 151.22(18) . 1_545
O11 Ag5 C6 114.2(2) . 1_545
C2 C1 Ag1 142.5(5) . .
C2 C1 Ag3 117.2(4) . .
Ag1 C1 Ag3 82.89(18) . .
C2 C1 Ag2 136.6(4) . .
Ag1 C1 Ag2 76.06(16) . .
Ag3 C1 Ag2 77.36(17) . .
C2 C1 Ag4 76.3(4) . .
Ag1 C1 Ag4 75.34(16) . .
Ag3 C1 Ag4 82.94(17) . .
Ag2 C1 Ag4 146.9(2) . .
C2 C1 Ag2 84.7(4) . 2_655
Ag1 C1 Ag2 93.74(18) . 2_655
Ag3 C1 Ag2 147.4(2) . 2_655
Ag2 C1 Ag2 70.39(14) . 2_655
Ag4 C1 Ag2 127.7(2) . 2_655
C1 C2 C3 168.6(6) . .
C1 C2 Ag4 74.7(4) . .
C3 C2 Ag4 115.8(4) . .
O1 C3 C2 110.4(4) . .
O1 C3 H3A 109.6 . .
C2 C3 H3A 109.6 . .
O1 C3 H3B 109.6 . .
C2 C3 H3B 109.6 . .
H3A C3 H3B 108.1 . .
C4 O1 C3 116.7(4) . .
O1 C4 C5 122.0(5) . .
O1 C4 C9 117.1(5) . .
C5 C4 C9 120.9(5) . .
C6 C5 C4 120.0(6) . .
C6 C5 H5 120.0 . .
C4 C5 H5 120.0 . .
C5 C6 C7 120.2(6) . .
C5 C6 Ag5 111.6(4) . 1_565
C7 C6 Ag5 61.7(3) . 1_565
C5 C6 H6 119.9 . .
C7 C6 H6 119.9 . .
Ag5 C6 H6 96.2 1_565 .
C6 C7 C8 119.3(5) . .
C6 C7 Ag5 87.0(4) . 1_565
C8 C7 Ag5 97.0(4) . 1_565
C6 C7 H7 120.3 . .
C8 C7 H7 120.4 . .
Ag5 C7 H7 83.5 1_565 .
C9 C8 C7 121.4(6) . .
C9 C8 H8 119.3 . .
C7 C8 H8 119.3 . .
C8 C9 C4 118.0(5) . .
C8 C9 C9 120.0(6) . 2_655
C4 C9 C9 121.8(6) . 2_655
C10 O2 Ag1 115.8(4) . .
C10 O2 Ag5 141.0(4) . .
Ag1 O2 Ag5 101.89(17) . .
C10 O3 Ag2 127.7(4) . .
O3 C10 O2 129.4(6) . .
O3 C10 C11 115.3(6) . .
O2 C10 C11 115.2(6) . .
F3 C11 F2 113.2(13) . .
F3 C11 F1 107.6(13) . .
F2 C11 F1 103.5(7) . .
F3 C11 C10 113.1(7) . .
F2 C11 C10 111.9(9) . .
F1 C11 C10 106.8(10) . .
C12 O4 Ag1 122.7(4) . .
C12 O4 Ag5 134.7(4) . .
Ag1 O4 Ag5 102.30(17) . .
C12 O5 Ag4 124.2(4) . .
O5 C12 O4 128.1(6) . .
O5 C12 C13 115.7(6) . .
O4 C12 C13 116.2(6) . .
F6 C13 F4 109.4(10) . .
F6 C13 F5 109.9(9) . .
F4 C13 F5 100.4(8) . .
F6 C13 C12 114.9(7) . .
F4 C13 C12 110.5(7) . .
F5 C13 C12 110.8(7) . .
C14 O6 Ag3 120.6(4) . .
C14 O7 Ag4 133.9(4) . 3_766
C14 O7 Ag4 127.3(4) . .
Ag4 O7 Ag4 98.54(15) 3_766 .
O6 C14 O7 129.2(6) . .
O6 C14 C15 115.5(6) . .
O7 C14 C15 115.3(5) . .
F8 C15 F9 108.2(8) . .
F8 C15 F7 106.0(8) . .
F9 C15 F7 105.1(7) . .
F8 C15 C14 110.3(6) . .
F9 C15 C14 113.3(6) . .
F7 C15 C14 113.6(6) . .
C16 O8 Ag2 124.6(4) . .
C16 O9 Ag3 121.1(4) . .
O9 C16 O8 129.7(6) . .
O9 C16 C17 115.4(6) . .
O8 C16 C17 114.9(6) . .
F11 C17 F10 107.2(7) . .
F11 C17 F12 109.0(7) . .
F10 C17 F12 105.9(7) . .
F11 C17 C16 111.3(6) . .
F10 C17 C16 111.3(6) . .
F12 C17 C16 112.0(6) . .
Ag3 O10 H10A 109.5 . .
Ag3 O10 H10B 109.7 . .
H10A O10 H10B 109.8 . .
Ag5 O11 H11A 109.7 . .
Ag5 O11 H11B 109.2 . .
H11A O11 H11B 109.8 . .

loop_
_geom_bond_atom_site_label_1
_geom_bond_atom_site_label_2
_geom_bond_distance
_geom_bond_site_symmetry_2
Ag1 C1 2.191(5) .
Ag1 O2 2.296(4) .
Ag1 O4 2.335(4) .
Ag1 Ag2 2.8206(7) .
Ag1 Ag4 2.8379(7) .
Ag1 Ag3 2.9327(8) .
Ag2 O8 2.253(4) .
Ag2 C1 2.381(5) .
Ag2 O3 2.414(5) .
Ag2 C1 2.601(5) 2_655
Ag2 Ag2 2.8775(10) 2_655
Ag2 Ag3 2.8900(7) .
Ag3 C1 2.240(5) .
Ag3 O6 2.307(4) .
Ag3 O9 2.316(4) .
Ag3 O10 2.564(5) .
Ag3 Ag4 3.1039(8) .
Ag4 O5 2.249(4) .
Ag4 O7 2.373(4) 3_766
Ag4 C1 2.442(5) .
Ag4 C2 2.459(5) .
Ag4 O7 2.482(4) .
Ag5 C7 2.345(5) 1_545
Ag5 O4 2.355(4) .
Ag5 O2 2.407(5) .
Ag5 O11 2.477(7) .
Ag5 C6 2.661(6) 1_545
C1 C2 1.226(8) .
C1 Ag2 2.601(5) 2_655
C2 C3 1.479(8) .
C3 O1 1.429(6) .
C3 H3A 0.9700 .
C3 H3B 0.9700 .
O1 C4 1.376(7) .
C4 C5 1.389(8) .
C4 C9 1.400(8) .
C5 C6 1.384(9) .
C5 H5 0.9300 .
C6 C7 1.387(9) .
C6 Ag5 2.661(6) 1_565
C6 H6 0.9300 .
C7 C8 1.399(8) .
C7 Ag5 2.345(5) 1_565
C7 H7 0.9298 .
C8 C9 1.388(8) .
C8 H8 0.9300 .
C9 C9 1.502(11) 2_655
O2 C10 1.236(8) .
O3 C10 1.209(8) .
C10 C11 1.572(11) .
C11 F3 1.233(10) .
C11 F2 1.294(14) .
C11 F1 1.400(17) .
O4 C12 1.253(8) .
O5 C12 1.221(8) .
C12 C13 1.541(9) .
C13 F6 1.226(10) .
C13 F4 1.319(12) .
C13 F5 1.330(11) .
O6 C14 1.230(7) .
O7 C14 1.243(7) .
O7 Ag4 2.373(4) 3_766
C14 C15 1.533(9) .
C15 F8 1.286(10) .
C15 F9 1.296(9) .
C15 F7 1.304(9) .
O8 C16 1.234(8) .
O9 C16 1.232(8) .
C16 C17 1.544(9) .
C17 F11 1.293(8) .
C17 F10 1.315(9) .
C17 F12 1.316(9) .
O10 H10A 0.8210 .
O10 H10B 0.8495 .
O11 H11A 0.8206 .
O11 H11B 0.8499 .

loop_
_geom_hbond_atom_site_label_D
_geom_hbond_atom_site_label_H
_geom_hbond_atom_site_label_A
_geom_hbond_distance_DH
_geom_hbond_distance_HA
_geom_hbond_distance_DA
_geom_hbond_angle_DHA
_geom_hbond_site_symmetry_A
O10 H10B O6 0.85 2.18 2.893(6) 140.9 3_666
O10 H10A O9 0.82 2.04 2.746(7) 144.3 3_666
O11 H11A O10 0.82 2.15 2.864(8) 145.1 .
